data_1502617
loop_
_publ_author_name
'Wang, Zu-Li'
'Zhao, Liang'
'Wang, Mei-Xiang'

_publ_section_title
;
 Regiospecific functionalization of azacalixaromatics through
 copper-mediated aryl C-H activation and C-O bond formation.
;
_journal_issue 24
_journal_name_full 'Organic letters'
_journal_page_first 6560
_journal_page_last 6563
_journal_paper_doi 10.1021/ol202874n
_journal_volume 13
_journal_year 2011
_chemical_formula_moiety 'C31 H28 Cl N7 O'
_chemical_formula_sum 'C31 H28 Cl N7 O'
_chemical_formula_weight 550.05
_chemical_name_systematic
; 
 ? 
;
_space_group_IT_number 14
_symmetry_cell_setting monoclinic
_symmetry_space_group_name_Hall '-P 2ybc'
_symmetry_space_group_name_H-M 'P 1 21/c 1'
_atom_sites_solution_hydrogens geom
_atom_sites_solution_primary direct
_atom_sites_solution_secondary difmap
_audit_creation_method SHELXL-97
_cell_angle_alpha 90.00
_cell_angle_beta 95.737(3)
_cell_angle_gamma 90.00
_cell_formula_units_Z 8
_cell_length_a 15.473(2)
_cell_length_b 18.679(3)
_cell_length_c 18.972(3)
_cell_measurement_reflns_used 16239
_cell_measurement_temperature 173(2)
_cell_measurement_theta_max 27.47
_cell_measurement_theta_min 1.32
_cell_volume 5455.8(14)
_computing_cell_refinement 'CrystalClear (Rigaku Inc., 2007)'
_computing_data_collection 'CrystalClear (Rigaku Inc., 2007)'
_computing_data_reduction 'CrystalClear (Rigaku Inc., 2007)'
_computing_molecular_graphics 'XP in Siemens SHELXTL (Sheldrick, 2008)'
_computing_publication_material 'SHELX97 (Sheldrick, 2008)'
_computing_structure_refinement 'SHELXL-97 (Sheldrick, 2008)'
_computing_structure_solution 'SHELXS-97 (Sheldrick, 2008)'
_diffrn_ambient_temperature 173(2)
_diffrn_measured_fraction_theta_full 0.986
_diffrn_measured_fraction_theta_max 0.986
_diffrn_measurement_device_type 'MM007-HF CCD(Saturn 724+)'
_diffrn_measurement_method '\w scans at fixed \c = 45\%'
_diffrn_radiation_monochromator Confocal
_diffrn_radiation_source 'rotating anode'
_diffrn_radiation_type MoK\a
_diffrn_radiation_wavelength 0.71073
_diffrn_reflns_av_R_equivalents 0.0777
_diffrn_reflns_av_sigmaI/netI 0.0904
_diffrn_reflns_limit_h_max 18
_diffrn_reflns_limit_h_min -13
_diffrn_reflns_limit_k_max 22
_diffrn_reflns_limit_k_min -21
_diffrn_reflns_limit_l_max 14
_diffrn_reflns_limit_l_min -22
_diffrn_reflns_number 20052
_diffrn_reflns_theta_full 25.00
_diffrn_reflns_theta_max 25.00
_diffrn_reflns_theta_min 1.53
_exptl_absorpt_coefficient_mu 0.179
_exptl_absorpt_correction_T_max 0.9736
_exptl_absorpt_correction_T_min 0.9634
_exptl_absorpt_correction_type multi-scan
_exptl_absorpt_process_details 'CrystalClear (Rigaku Inc., 2007)'
_exptl_crystal_colour colorless
_exptl_crystal_density_diffrn 1.339
_exptl_crystal_density_method 'not measured'
_exptl_crystal_description block
_exptl_crystal_F_000 2304
_exptl_crystal_size_max 0.21
_exptl_crystal_size_mid 0.17
_exptl_crystal_size_min 0.15
_refine_diff_density_max 0.368
_refine_diff_density_min -0.325
_refine_diff_density_rms 0.077
_refine_ls_extinction_method none
_refine_ls_goodness_of_fit_ref 1.125
_refine_ls_hydrogen_treatment constr
_refine_ls_matrix_type full
_refine_ls_number_parameters 729
_refine_ls_number_reflns 9480
_refine_ls_number_restraints 0
_refine_ls_restrained_S_all 1.125
_refine_ls_R_factor_all 0.1323
_refine_ls_R_factor_gt 0.1111
_refine_ls_shift/su_max 0.001
_refine_ls_shift/su_mean 0.000
_refine_ls_structure_factor_coef Fsqd
_refine_ls_weighting_details 'calc w=1/[\s^2^(Fo^2^)+(0.0733P)^2^+22.4666P] where P=(Fo^2^+2Fc^2^)/3'
_refine_ls_weighting_scheme calc
_refine_ls_wR_factor_gt 0.2639
_refine_ls_wR_factor_ref 0.2763
_reflns_number_gt 7654
_reflns_number_total 9480
_reflns_threshold_expression >2sigma(I)
_cod_data_source_file ol202874n_si_001.cif
_cod_data_source_block mx1196
_cod_original_cell_volume 5456.0(14)
_cod_original_sg_symbol_H-M P2(1)/c
_cod_database_code 1502617

loop_
_symmetry_equiv_pos_as_xyz
'x, y, z'
'-x, y+1/2, -z+1/2'
'-x, -y, -z'
'x, -y-1/2, z-1/2'

loop_
_atom_site_label
_atom_site_type_symbol
_atom_site_fract_x
_atom_site_fract_y
_atom_site_fract_z
_atom_site_U_iso_or_equiv
_atom_site_adp_type
_atom_site_occupancy
_atom_site_symmetry_multiplicity
_atom_site_calc_flag
_atom_site_refinement_flags
Cl1 Cl 0.19498(11) 0.16981(10) 0.42897(9) 0.0532(5) Uani 1 1 d .
Cl2 Cl 0.64663(11) 0.34710(10) 0.44473(8) 0.0520(5) Uani 1 1 d .
O1 O -0.0528(2) 0.2712(2) 0.1954(2) 0.0387(10) Uani 1 1 d .
O2 O 0.4418(2) 0.28599(19) 0.17430(19) 0.0340(9) Uani 1 1 d .
N1 N -0.2104(3) 0.2139(3) 0.2252(3) 0.0448(13) Uani 1 1 d .
N2 N -0.1389(3) 0.1156(3) 0.2728(3) 0.0401(12) Uani 1 1 d .
N3 N -0.0602(3) 0.0156(3) 0.3080(3) 0.0479(13) Uani 1 1 d .
N4 N 0.0218(3) 0.0000(2) 0.2114(3) 0.0375(11) Uani 1 1 d .
N5 N 0.1108(3) -0.0092(3) 0.1179(3) 0.0436(13) Uani 1 1 d .
N6 N 0.0774(3) 0.1080(2) 0.0951(3) 0.0348(11) Uani 1 1 d .
N7 N 0.0300(3) 0.2246(3) 0.0771(3) 0.0484(14) Uani 1 1 d .
N8 N 0.4678(3) 0.3379(3) 0.0422(3) 0.0427(12) Uani 1 1 d .
N9 N 0.5456(3) 0.4313(2) 0.0961(2) 0.0346(11) Uani 1 1 d .
N10 N 0.6107(3) 0.5292(3) 0.1535(3) 0.0404(12) Uani 1 1 d .
N11 N 0.5154(3) 0.5471(2) 0.2395(3) 0.0333(11) Uani 1 1 d .
N12 N 0.4214(3) 0.5538(3) 0.3305(3) 0.0395(12) Uani 1 1 d .
N13 N 0.3592(3) 0.4456(2) 0.2959(2) 0.0304(10) Uani 1 1 d .
N14 N 0.3069(3) 0.3381(2) 0.2513(3) 0.0368(11) Uani 1 1 d .
C1 C -0.0940(4) 0.2225(3) 0.1472(3) 0.0343(13) Uani 1 1 d .
C2 C -0.1756(4) 0.1964(4) 0.1607(3) 0.0435(15) Uani 1 1 d .
C3 C -0.2186(4) 0.1491(4) 0.1132(4) 0.0523(17) Uani 1 1 d .
H3 H -0.2739 0.1310 0.1217 0.063 Uiso 1 1 calc R
C4 C -0.1811(4) 0.1282(4) 0.0536(4) 0.0545(18) Uani 1 1 d .
H4 H -0.2108 0.0957 0.0212 0.065 Uiso 1 1 calc R
C5 C -0.1001(4) 0.1545(4) 0.0404(3) 0.0501(17) Uani 1 1 d .
H5 H -0.0752 0.1404 -0.0013 0.060 Uiso 1 1 calc R
C6 C -0.0556(4) 0.2013(3) 0.0881(3) 0.0402(14) Uani 1 1 d .
C7 C 0.0068(3) 0.2447(3) 0.2487(3) 0.0301(12) Uani 1 1 d .
C8 C 0.0394(3) 0.1759(3) 0.2482(3) 0.0320(12) Uani 1 1 d .
H8 H 0.0224 0.1447 0.2098 0.038 Uiso 1 1 calc R
C9 C 0.0968(3) 0.1526(3) 0.3037(3) 0.0315(12) Uani 1 1 d .
H9 H 0.1198 0.1054 0.3038 0.038 Uiso 1 1 calc R
C10 C 0.1208(3) 0.1990(3) 0.3597(3) 0.0378(14) Uani 1 1 d .
C11 C 0.0889(4) 0.2680(3) 0.3601(3) 0.0423(15) Uani 1 1 d .
H11 H 0.1061 0.2992 0.3985 0.051 Uiso 1 1 calc R
C12 C 0.0312(4) 0.2916(3) 0.3039(3) 0.0402(14) Uani 1 1 d .
H12 H 0.0089 0.3390 0.3033 0.048 Uiso 1 1 calc R
C13 C -0.2494(5) 0.2855(4) 0.2300(4) 0.063(2) Uani 1 1 d .
H13B H -0.2043 0.3200 0.2469 0.095 Uiso 1 1 calc R
H13C H -0.2940 0.2840 0.2632 0.095 Uiso 1 1 calc R
H13A H -0.2759 0.3002 0.1832 0.095 Uiso 1 1 calc R
C14 C -0.1776(3) 0.1781(3) 0.2860(3) 0.0396(14) Uani 1 1 d .
C15 C -0.1825(4) 0.2042(4) 0.3538(4) 0.0503(17) Uani 1 1 d .
H15 H -0.2104 0.2484 0.3617 0.060 Uiso 1 1 calc R
C16 C -0.1452(5) 0.1633(4) 0.4096(4) 0.0583(19) Uani 1 1 d .
H16 H -0.1476 0.1793 0.4569 0.070 Uiso 1 1 calc R
C17 C -0.1045(4) 0.0994(4) 0.3971(3) 0.0499(17) Uani 1 1 d .
H17 H -0.0788 0.0711 0.4352 0.060 Uiso 1 1 calc R
C18 C -0.1020(4) 0.0778(3) 0.3270(3) 0.0418(15) Uani 1 1 d .
C19 C 0.0032(5) -0.0181(4) 0.3600(4) 0.064(2) Uani 1 1 d .
H19A H 0.0307 -0.0585 0.3380 0.097 Uiso 1 1 calc R
H19C H -0.0262 -0.0354 0.4002 0.097 Uiso 1 1 calc R
H19B H 0.0477 0.0169 0.3768 0.097 Uiso 1 1 calc R
C20 C -0.0569(4) -0.0010(3) 0.2348(3) 0.0401(14) Uani 1 1 d .
C21 C -0.1316(4) -0.0177(3) 0.1913(4) 0.0485(16) Uani 1 1 d .
H21 H -0.1864 -0.0180 0.2098 0.058 Uiso 1 1 calc R
C22 C -0.1257(5) -0.0336(4) 0.1221(4) 0.0547(18) Uani 1 1 d .
H22 H -0.1763 -0.0455 0.0918 0.066 Uiso 1 1 calc R
C23 C -0.0449(4) -0.0325(3) 0.0961(4) 0.0469(16) Uani 1 1 d .
H23 H -0.0389 -0.0435 0.0479 0.056 Uiso 1 1 calc R
C24 C 0.0264(4) -0.0148(3) 0.1426(3) 0.0407(14) Uani 1 1 d .
C25 C 0.1721(5) -0.0648(4) 0.1446(4) 0.0564(19) Uani 1 1 d .
H25C H 0.1904 -0.0562 0.1948 0.085 Uiso 1 1 calc R
H25B H 0.2230 -0.0638 0.1177 0.085 Uiso 1 1 calc R
H25A H 0.1440 -0.1118 0.1390 0.085 Uiso 1 1 calc R
C26 C 0.1408(4) 0.0594(3) 0.1062(3) 0.0383(14) Uani 1 1 d .
C27 C 0.2282(4) 0.0760(4) 0.1051(3) 0.0481(16) Uani 1 1 d .
H27 H 0.2721 0.0406 0.1133 0.058 Uiso 1 1 calc R
C28 C 0.2482(4) 0.1466(4) 0.0914(4) 0.0541(18) Uani 1 1 d .
H28 H 0.3072 0.1598 0.0898 0.065 Uiso 1 1 calc R
C29 C 0.1845(4) 0.1980(4) 0.0799(4) 0.0538(18) Uani 1 1 d .
H29 H 0.1983 0.2463 0.0701 0.065 Uiso 1 1 calc R
C30 C 0.0986(4) 0.1760(3) 0.0833(3) 0.0399(14) Uani 1 1 d .
C31 C 0.0464(5) 0.3015(4) 0.0741(5) 0.071(2) Uani 1 1 d .
H31C H 0.0872 0.3155 0.1146 0.107 Uiso 1 1 calc R
H31B H -0.0084 0.3275 0.0759 0.107 Uiso 1 1 calc R
H31A H 0.0712 0.3131 0.0300 0.107 Uiso 1 1 calc R
C32 C 0.3849(4) 0.3384(3) 0.1457(3) 0.0312(12) Uani 1 1 d .
C33 C 0.3959(4) 0.3628(3) 0.0778(3) 0.0321(12) Uani 1 1 d .
C34 C 0.3364(4) 0.4109(3) 0.0455(3) 0.0383(14) Uani 1 1 d .
H34 H 0.3430 0.4277 -0.0010 0.046 Uiso 1 1 calc R
C35 C 0.2680(4) 0.4347(3) 0.0801(3) 0.0422(14) Uani 1 1 d .
H35 H 0.2271 0.4672 0.0573 0.051 Uiso 1 1 calc R
C36 C 0.2586(4) 0.4113(3) 0.1484(3) 0.0394(14) Uani 1 1 d .
H36 H 0.2119 0.4286 0.1725 0.047 Uiso 1 1 calc R
C37 C 0.3170(4) 0.3629(3) 0.1814(3) 0.0333(13) Uani 1 1 d .
C38 C 0.4918(3) 0.3028(3) 0.2370(3) 0.0308(12) Uani 1 1 d .
C39 C 0.5188(3) 0.3720(3) 0.2530(3) 0.0274(11) Uani 1 1 d .
H39 H 0.5044 0.4097 0.2204 0.033 Uiso 1 1 calc R
C40 C 0.5670(3) 0.3856(3) 0.3168(3) 0.0311(12) Uani 1 1 d .
H40 H 0.5851 0.4330 0.3289 0.037 Uiso 1 1 calc R
C41 C 0.5883(3) 0.3299(3) 0.3627(3) 0.0320(12) Uani 1 1 d .
C42 C 0.5655(4) 0.2608(3) 0.3462(3) 0.0387(14) Uani 1 1 d .
H42 H 0.5834 0.2228 0.3776 0.046 Uiso 1 1 calc R
C43 C 0.5157(4) 0.2472(3) 0.2829(3) 0.0377(13) Uani 1 1 d .
H43 H 0.4980 0.1996 0.2710 0.045 Uiso 1 1 calc R
C44 C 0.4595(5) 0.2672(4) 0.0107(4) 0.060(2) Uani 1 1 d .
H44B H 0.4908 0.2657 -0.0317 0.091 Uiso 1 1 calc R
H44C H 0.3980 0.2565 -0.0023 0.091 Uiso 1 1 calc R
H44A H 0.4841 0.2316 0.0450 0.091 Uiso 1 1 calc R
C45 C 0.5476(4) 0.3692(3) 0.0599(3) 0.0388(14) Uani 1 1 d .
C46 C 0.6256(4) 0.3406(4) 0.0410(3) 0.0499(17) Uani 1 1 d .
H46 H 0.6274 0.2967 0.0160 0.060 Uiso 1 1 calc R
C47 C 0.6999(5) 0.3796(4) 0.0606(4) 0.060(2) Uani 1 1 d .
H47 H 0.7540 0.3612 0.0491 0.072 Uiso 1 1 calc R
C48 C 0.6994(4) 0.4433(4) 0.0956(4) 0.0504(17) Uani 1 1 d .
H48 H 0.7510 0.4702 0.1069 0.060 Uiso 1 1 calc R
C49 C 0.6196(4) 0.4666(3) 0.1140(3) 0.0373(14) Uani 1 1 d .
C50 C 0.6853(4) 0.5561(4) 0.1975(4) 0.0577(19) Uani 1 1 d .
H50A H 0.7110 0.5173 0.2275 0.087 Uiso 1 1 calc R
H50C H 0.6671 0.5949 0.2275 0.087 Uiso 1 1 calc R
H50B H 0.7283 0.5742 0.1674 0.087 Uiso 1 1 calc R
C51 C 0.5269(4) 0.5485(3) 0.1708(3) 0.0320(12) Uani 1 1 d .
C52 C 0.4620(4) 0.5659(3) 0.1187(3) 0.0351(13) Uani 1 1 d .
H52 H 0.4736 0.5678 0.0705 0.042 Uiso 1 1 calc R
C53 C 0.3804(4) 0.5803(3) 0.1371(3) 0.0395(14) Uani 1 1 d .
H53 H 0.3344 0.5917 0.1019 0.047 Uiso 1 1 calc R
C54 C 0.3659(4) 0.5781(3) 0.2082(3) 0.0406(14) Uani 1 1 d .
H54 H 0.3100 0.5881 0.2226 0.049 Uiso 1 1 calc R
C55 C 0.4353(4) 0.5608(3) 0.2580(3) 0.0333(13) Uani 1 1 d .
C56 C 0.4822(5) 0.5920(4) 0.3807(4) 0.061(2) Uani 1 1 d .
H56A H 0.5329 0.5616 0.3939 0.092 Uiso 1 1 calc R
H56C H 0.4538 0.6038 0.4231 0.092 Uiso 1 1 calc R
H56B H 0.5009 0.6361 0.3588 0.092 Uiso 1 1 calc R
C57 C 0.3891(3) 0.4884(3) 0.3500(3) 0.0331(12) Uani 1 1 d .
C58 C 0.3883(4) 0.4680(3) 0.4212(3) 0.0432(15) Uani 1 1 d .
H58 H 0.4089 0.4988 0.4591 0.052 Uiso 1 1 calc R
C59 C 0.3560(4) 0.4006(4) 0.4332(3) 0.0494(17) Uani 1 1 d .
H59 H 0.3541 0.3850 0.4806 0.059 Uiso 1 1 calc R
C60 C 0.3263(4) 0.3551(3) 0.3788(3) 0.0443(15) Uani 1 1 d .
H60 H 0.3041 0.3089 0.3878 0.053 Uiso 1 1 calc R
C61 C 0.3305(3) 0.3803(3) 0.3099(3) 0.0314(12) Uani 1 1 d .
C62 C 0.2836(5) 0.2631(3) 0.2601(4) 0.0533(18) Uani 1 1 d .
H62C H 0.2300 0.2603 0.2835 0.080 Uiso 1 1 calc R
H62A H 0.3306 0.2387 0.2891 0.080 Uiso 1 1 calc R
H62B H 0.2745 0.2401 0.2135 0.080 Uiso 1 1 calc R

loop_
_atom_site_aniso_label
_atom_site_aniso_U_11
_atom_site_aniso_U_22
_atom_site_aniso_U_33
_atom_site_aniso_U_23
_atom_site_aniso_U_13
_atom_site_aniso_U_12
Cl1 0.0531(10) 0.0684(11) 0.0366(9) 0.0003(8) -0.0036(7) 0.0091(8)
Cl2 0.0549(10) 0.0640(11) 0.0349(8) 0.0062(8) -0.0065(7) -0.0190(8)
O1 0.035(2) 0.035(2) 0.045(2) 0.0005(19) -0.0002(18) 0.0041(17)
O2 0.049(2) 0.030(2) 0.0231(19) -0.0055(16) 0.0030(17) 0.0027(17)
N1 0.039(3) 0.049(3) 0.048(3) -0.005(3) 0.016(2) 0.004(2)
N2 0.037(3) 0.042(3) 0.043(3) 0.006(2) 0.009(2) -0.006(2)
N3 0.050(3) 0.055(3) 0.039(3) 0.010(3) 0.006(2) -0.002(3)
N4 0.040(3) 0.031(3) 0.043(3) 0.000(2) 0.007(2) -0.002(2)
N5 0.043(3) 0.046(3) 0.041(3) -0.007(2) 0.003(2) 0.012(2)
N6 0.034(2) 0.036(3) 0.035(3) -0.002(2) 0.008(2) 0.003(2)
N7 0.046(3) 0.039(3) 0.064(4) 0.011(3) 0.019(3) 0.005(2)
N8 0.054(3) 0.042(3) 0.035(3) -0.005(2) 0.017(2) 0.004(2)
N9 0.043(3) 0.035(3) 0.028(2) 0.006(2) 0.010(2) 0.005(2)
N10 0.033(3) 0.048(3) 0.041(3) 0.002(2) 0.008(2) -0.005(2)
N11 0.036(3) 0.025(2) 0.039(3) 0.002(2) 0.002(2) -0.0050(19)
N12 0.050(3) 0.035(3) 0.034(3) -0.009(2) 0.010(2) -0.007(2)
N13 0.031(2) 0.031(2) 0.030(2) 0.000(2) 0.0096(19) 0.0017(19)
N14 0.041(3) 0.036(3) 0.036(3) -0.004(2) 0.013(2) -0.012(2)
C1 0.035(3) 0.033(3) 0.034(3) 0.001(2) -0.004(2) 0.004(2)
C2 0.033(3) 0.052(4) 0.045(4) 0.001(3) 0.004(3) 0.006(3)
C3 0.028(3) 0.065(5) 0.061(5) -0.008(4) -0.006(3) 0.000(3)
C4 0.043(4) 0.065(5) 0.052(4) -0.011(4) -0.013(3) 0.009(3)
C5 0.055(4) 0.060(4) 0.033(3) -0.002(3) -0.006(3) 0.014(3)
C6 0.041(3) 0.039(3) 0.042(4) 0.010(3) 0.008(3) 0.013(3)
C7 0.026(3) 0.032(3) 0.033(3) 0.002(2) 0.011(2) 0.001(2)
C8 0.029(3) 0.031(3) 0.036(3) -0.004(2) 0.005(2) -0.003(2)
C9 0.027(3) 0.036(3) 0.033(3) 0.001(2) 0.009(2) -0.002(2)
C10 0.029(3) 0.054(4) 0.031(3) 0.003(3) 0.010(2) 0.003(3)
C11 0.044(3) 0.045(4) 0.038(3) -0.013(3) 0.006(3) 0.001(3)
C12 0.048(3) 0.034(3) 0.039(3) -0.006(3) 0.003(3) 0.001(3)
C13 0.061(5) 0.063(5) 0.069(5) -0.002(4) 0.020(4) 0.019(4)
C14 0.027(3) 0.046(4) 0.047(4) 0.001(3) 0.010(3) -0.005(3)
C15 0.048(4) 0.054(4) 0.051(4) -0.013(3) 0.019(3) -0.006(3)
C16 0.055(4) 0.078(5) 0.045(4) -0.003(4) 0.020(3) -0.013(4)
C17 0.051(4) 0.064(5) 0.036(4) 0.004(3) 0.013(3) -0.010(3)
C18 0.033(3) 0.048(4) 0.046(4) 0.007(3) 0.013(3) -0.011(3)
C19 0.067(5) 0.059(5) 0.066(5) 0.021(4) -0.001(4) 0.004(4)
C20 0.042(3) 0.029(3) 0.048(4) 0.005(3) 0.003(3) -0.005(3)
C21 0.041(3) 0.048(4) 0.056(4) 0.004(3) 0.002(3) -0.010(3)
C22 0.053(4) 0.044(4) 0.063(5) -0.004(3) -0.011(3) -0.014(3)
C23 0.053(4) 0.037(3) 0.050(4) -0.006(3) -0.002(3) -0.003(3)
C24 0.043(3) 0.033(3) 0.045(4) 0.000(3) 0.001(3) 0.004(3)
C25 0.056(4) 0.050(4) 0.063(5) -0.002(4) 0.003(3) 0.021(3)
C26 0.039(3) 0.047(4) 0.029(3) -0.009(3) 0.010(2) 0.005(3)
C27 0.041(3) 0.067(5) 0.039(4) -0.007(3) 0.011(3) 0.008(3)
C28 0.038(3) 0.074(5) 0.054(4) -0.007(4) 0.023(3) -0.005(3)
C29 0.049(4) 0.062(4) 0.056(4) 0.004(4) 0.028(3) -0.005(3)
C30 0.042(3) 0.053(4) 0.026(3) 0.001(3) 0.011(2) 0.003(3)
C31 0.075(5) 0.049(4) 0.097(7) 0.030(4) 0.041(5) 0.006(4)
C32 0.039(3) 0.025(3) 0.029(3) -0.003(2) 0.001(2) -0.002(2)
C33 0.043(3) 0.031(3) 0.022(3) -0.008(2) 0.002(2) -0.003(2)
C34 0.053(4) 0.039(3) 0.022(3) 0.003(3) -0.002(3) -0.001(3)
C35 0.040(3) 0.045(4) 0.040(4) -0.004(3) -0.005(3) 0.004(3)
C36 0.029(3) 0.048(4) 0.040(4) -0.008(3) 0.002(2) -0.003(3)
C37 0.035(3) 0.039(3) 0.027(3) -0.005(2) 0.008(2) -0.011(2)
C38 0.034(3) 0.034(3) 0.027(3) -0.002(2) 0.012(2) 0.004(2)
C39 0.033(3) 0.030(3) 0.021(3) 0.005(2) 0.009(2) 0.003(2)
C40 0.030(3) 0.032(3) 0.033(3) 0.007(2) 0.009(2) -0.002(2)
C41 0.030(3) 0.040(3) 0.026(3) 0.000(2) 0.004(2) -0.003(2)
C42 0.048(3) 0.038(3) 0.031(3) 0.009(3) 0.004(3) 0.003(3)
C43 0.052(4) 0.028(3) 0.034(3) 0.002(3) 0.010(3) 0.003(3)
C44 0.089(6) 0.046(4) 0.047(4) -0.015(3) 0.016(4) 0.002(4)
C45 0.046(3) 0.048(4) 0.023(3) 0.006(3) 0.010(2) 0.010(3)
C46 0.059(4) 0.067(5) 0.024(3) -0.010(3) 0.008(3) 0.016(4)
C47 0.051(4) 0.090(6) 0.042(4) 0.007(4) 0.019(3) 0.031(4)
C48 0.036(3) 0.073(5) 0.044(4) 0.004(4) 0.012(3) 0.005(3)
C49 0.038(3) 0.050(4) 0.025(3) 0.011(3) 0.009(2) 0.000(3)
C50 0.038(4) 0.072(5) 0.063(5) -0.002(4) 0.007(3) -0.010(3)
C51 0.039(3) 0.024(3) 0.034(3) 0.003(2) 0.005(2) -0.002(2)
C52 0.046(3) 0.034(3) 0.025(3) 0.007(2) 0.002(2) -0.001(3)
C53 0.045(3) 0.028(3) 0.044(4) 0.002(3) -0.005(3) 0.002(2)
C54 0.039(3) 0.033(3) 0.050(4) -0.002(3) 0.006(3) 0.004(3)
C55 0.040(3) 0.024(3) 0.037(3) -0.003(2) 0.009(2) -0.005(2)
C56 0.084(5) 0.061(5) 0.039(4) -0.017(3) 0.008(4) -0.028(4)
C57 0.035(3) 0.037(3) 0.028(3) -0.005(2) 0.006(2) 0.007(2)
C58 0.056(4) 0.047(4) 0.027(3) -0.001(3) 0.007(3) 0.000(3)
C59 0.061(4) 0.068(5) 0.021(3) 0.006(3) 0.012(3) 0.004(3)
C60 0.055(4) 0.046(4) 0.033(3) 0.007(3) 0.008(3) -0.007(3)
C61 0.026(3) 0.038(3) 0.031(3) -0.001(2) 0.011(2) -0.002(2)
C62 0.069(5) 0.044(4) 0.050(4) 0.001(3) 0.023(3) -0.025(3)

loop_
_atom_type_symbol
_atom_type_description
_atom_type_scat_dispersion_real
_atom_type_scat_dispersion_imag
_atom_type_scat_source
C C 0.0033 0.0016 'International Tables Vol C Tables 4.2.6.8 and 6.1.1.4'
H H 0.0000 0.0000 'International Tables Vol C Tables 4.2.6.8 and 6.1.1.4'
N N 0.0061 0.0033 'International Tables Vol C Tables 4.2.6.8 and 6.1.1.4'
O O 0.0106 0.0060 'International Tables Vol C Tables 4.2.6.8 and 6.1.1.4'
Cl Cl 0.1484 0.1585 'International Tables Vol C Tables 4.2.6.8 and 6.1.1.4'

loop_
_geom_angle_atom_site_label_1
_geom_angle_atom_site_label_2
_geom_angle_atom_site_label_3
_geom_angle
C7 O1 C1 118.0(4)
C38 O2 C32 116.9(4)
C14 N1 C2 117.9(5)
C14 N1 C13 120.2(6)
C2 N1 C13 117.0(5)
C18 N2 C14 118.8(6)
C18 N3 C20 119.6(5)
C18 N3 C19 118.8(6)
C20 N3 C19 118.4(6)
C20 N4 C24 117.2(5)
C26 N5 C24 116.7(5)
C26 N5 C25 119.7(5)
C24 N5 C25 114.6(5)
C30 N6 C26 118.8(5)
C30 N7 C6 120.0(5)
C30 N7 C31 120.7(6)
C6 N7 C31 118.1(5)
C45 N8 C33 117.8(5)
C45 N8 C44 121.9(5)
C33 N8 C44 116.6(5)
C49 N9 C45 119.5(5)
C49 N10 C51 118.6(5)
C49 N10 C50 118.8(5)
C51 N10 C50 118.3(5)
C51 N11 C55 117.9(5)
C57 N12 C55 115.8(4)
C57 N12 C56 118.9(5)
C55 N12 C56 116.0(5)
C61 N13 C57 119.1(5)
C61 N14 C37 121.2(4)
C61 N14 C62 120.3(5)
C37 N14 C62 117.9(5)
C6 C1 O1 120.9(5)
C6 C1 C2 121.3(6)
O1 C1 C2 117.8(5)
C3 C2 C1 119.0(6)
C3 C2 N1 120.5(6)
C1 C2 N1 120.2(6)
C4 C3 C2 120.1(6)
C4 C3 H3 120.0
C2 C3 H3 120.0
C3 C4 C5 120.6(6)
C3 C4 H4 119.7
C5 C4 H4 119.7
C4 C5 C6 120.0(6)
C4 C5 H5 120.0
C6 C5 H5 120.0
C1 C6 C5 118.9(6)
C1 C6 N7 120.9(6)
C5 C6 N7 120.1(6)
C8 C7 C12 121.3(5)
C8 C7 O1 122.9(5)
C12 C7 O1 115.8(5)
C9 C8 C7 119.8(5)
C9 C8 H8 120.1
C7 C8 H8 120.1
C8 C9 C10 119.2(5)
C8 C9 H9 120.4
C10 C9 H9 120.4
C11 C10 C9 121.1(5)
C11 C10 Cl1 119.8(5)
C9 C10 Cl1 119.0(5)
C10 C11 C12 119.5(6)
C10 C11 H11 120.2
C12 C11 H11 120.2
C7 C12 C11 119.0(5)
C7 C12 H12 120.5
C11 C12 H12 120.5
N1 C13 H13B 109.5
N1 C13 H13C 109.5
H13B C13 H13C 109.5
N1 C13 H13A 109.5
H13B C13 H13A 109.5
H13C C13 H13A 109.5
N2 C14 C15 123.0(6)
N2 C14 N1 113.3(5)
C15 C14 N1 123.7(6)
C16 C15 C14 117.3(7)
C16 C15 H15 121.3
C14 C15 H15 121.3
C17 C16 C15 120.5(7)
C17 C16 H16 119.7
C15 C16 H16 119.7
C16 C17 C18 118.1(7)
C16 C17 H17 121.0
C18 C17 H17 121.0
N2 C18 C17 122.2(6)
N2 C18 N3 114.7(6)
C17 C18 N3 123.1(6)
N3 C19 H19A 109.5
N3 C19 H19C 109.5
H19A C19 H19C 109.5
N3 C19 H19B 109.5
H19A C19 H19B 109.5
H19C C19 H19B 109.5
N4 C20 C21 122.6(6)
N4 C20 N3 116.2(5)
C21 C20 N3 121.2(6)
C22 C21 C20 119.5(6)
C22 C21 H21 120.3
C20 C21 H21 120.3
C21 C22 C23 119.3(6)
C21 C22 H22 120.3
C23 C22 H22 120.3
C24 C23 C22 117.8(6)
C24 C23 H23 121.1
C22 C23 H23 121.1
N4 C24 C23 123.6(6)
N4 C24 N5 116.1(5)
C23 C24 N5 120.3(6)
N5 C25 H25C 109.5
N5 C25 H25B 109.5
H25C C25 H25B 109.5
N5 C25 H25A 109.5
H25C C25 H25A 109.5
H25B C25 H25A 109.5
N6 C26 N5 113.6(5)
N6 C26 C27 123.1(6)
N5 C26 C27 123.3(6)
C28 C27 C26 116.8(6)
C28 C27 H27 121.6
C26 C27 H27 121.6
C29 C28 C27 121.6(6)
C29 C28 H28 119.2
C27 C28 H28 119.2
C28 C29 C30 117.1(6)
C28 C29 H29 121.4
C30 C29 H29 121.4
N6 C30 N7 115.8(5)
N6 C30 C29 122.6(6)
N7 C30 C29 121.6(6)
N7 C31 H31C 109.5
N7 C31 H31B 109.5
H31C C31 H31B 109.5
N7 C31 H31A 109.5
H31C C31 H31A 109.5
H31B C31 H31A 109.5
C37 C32 O2 121.6(5)
C37 C32 C33 120.9(5)
O2 C32 C33 117.4(5)
C34 C33 C32 119.0(5)
C34 C33 N8 120.9(5)
C32 C33 N8 120.1(5)
C35 C34 C33 120.5(5)
C35 C34 H34 119.8
C33 C34 H34 119.8
C34 C35 C36 120.2(6)
C34 C35 H35 119.9
C36 C35 H35 119.9
C37 C36 C35 120.2(5)
C37 C36 H36 119.9
C35 C36 H36 119.9
C36 C37 C32 119.2(5)
C36 C37 N14 120.3(5)
C32 C37 N14 120.4(5)
C39 C38 C43 120.6(5)
C39 C38 O2 122.0(5)
C43 C38 O2 117.4(5)
C40 C39 C38 119.3(5)
C40 C39 H39 120.3
C38 C39 H39 120.3
C41 C40 C39 119.3(5)
C41 C40 H40 120.3
C39 C40 H40 120.3
C42 C41 C40 122.0(5)
C42 C41 Cl2 118.4(4)
C40 C41 Cl2 119.6(4)
C41 C42 C43 118.8(5)
C41 C42 H42 120.6
C43 C42 H42 120.6
C38 C43 C42 119.9(5)
C38 C43 H43 120.0
C42 C43 H43 120.0
N8 C44 H44B 109.5
N8 C44 H44C 109.5
H44B C44 H44C 109.5
N8 C44 H44A 109.5
H44B C44 H44A 109.5
H44C C44 H44A 109.5
N9 C45 N8 115.1(5)
N9 C45 C46 121.5(6)
N8 C45 C46 123.4(6)
C47 C46 C45 116.5(6)
C47 C46 H46 121.8
C45 C46 H46 121.8
C48 C47 C46 123.1(6)
C48 C47 H47 118.4
C46 C47 H47 118.4
C47 C48 C49 116.5(6)
C47 C48 H48 121.8
C49 C48 H48 121.8
N9 C49 C48 122.9(6)
N9 C49 N10 114.8(5)
C48 C49 N10 122.3(6)
N10 C50 H50A 109.5
N10 C50 H50C 109.5
H50A C50 H50C 109.5
N10 C50 H50B 109.5
H50A C50 H50B 109.5
H50C C50 H50B 109.5
N11 C51 C52 123.2(5)
N11 C51 N10 115.9(5)
C52 C51 N10 120.9(5)
C53 C52 C51 119.2(5)
C53 C52 H52 120.4
C51 C52 H52 120.4
C52 C53 C54 118.9(5)
C52 C53 H53 120.5
C54 C53 H53 120.5
C53 C54 C55 118.4(6)
C53 C54 H54 120.8
C55 C54 H54 120.8
N11 C55 C54 122.3(5)
N11 C55 N12 117.9(5)
C54 C55 N12 119.7(5)
N12 C56 H56A 109.5
N12 C56 H56C 109.5
H56A C56 H56C 109.5
N12 C56 H56B 109.5
H56A C56 H56B 109.5
H56C C56 H56B 109.5
N13 C57 N12 115.1(5)
N13 C57 C58 122.4(5)
N12 C57 C58 122.4(5)
C59 C58 C57 116.3(6)
C59 C58 H58 121.8
C57 C58 H58 121.8
C60 C59 C58 122.6(6)
C60 C59 H59 118.7
C58 C59 H59 118.7
C59 C60 C61 116.6(6)
C59 C60 H60 121.7
C61 C60 H60 121.7
N13 C61 N14 115.3(5)
N13 C61 C60 122.9(5)
N14 C61 C60 121.8(5)
N14 C62 H62C 109.5
N14 C62 H62A 109.5
H62C C62 H62A 109.5
N14 C62 H62B 109.5
H62C C62 H62B 109.5
H62A C62 H62B 109.5

loop_
_geom_bond_atom_site_label_1
_geom_bond_atom_site_label_2
_geom_bond_distance
Cl1 C10 1.743(6)
Cl2 C41 1.749(5)
O1 C7 1.391(6)
O1 C1 1.398(7)
O2 C38 1.389(6)
O2 C32 1.390(6)
N1 C14 1.386(8)
N1 C2 1.422(8)
N1 C13 1.475(8)
N2 C18 1.328(8)
N2 C14 1.347(8)
N3 C18 1.395(8)
N3 C20 1.430(8)
N3 C19 1.462(8)
N4 C20 1.338(7)
N4 C24 1.343(8)
N5 C26 1.389(8)
N5 C24 1.435(8)
N5 C25 1.462(8)
N6 C30 1.336(8)
N6 C26 1.339(7)
N7 C30 1.392(8)
N7 C6 1.429(8)
N7 C31 1.462(9)
N8 C45 1.376(8)
N8 C33 1.436(7)
N8 C44 1.450(8)
N9 C49 1.336(7)
N9 C45 1.348(8)
N10 C49 1.404(8)
N10 C51 1.414(7)
N10 C50 1.445(8)
N11 C51 1.333(7)
N11 C55 1.346(7)
N12 C57 1.384(7)
N12 C55 1.419(7)
N12 C56 1.457(8)
N13 C61 1.334(7)
N13 C57 1.347(7)
N14 C61 1.382(7)
N14 C37 1.428(7)
N14 C62 1.460(7)
C1 C6 1.378(8)
C1 C2 1.401(8)
C2 C3 1.384(9)
C3 C4 1.378(10)
C3 H3 0.9500
C4 C5 1.391(10)
C4 H4 0.9500
C5 C6 1.392(9)
C5 H5 0.9500
C7 C8 1.380(7)
C7 C12 1.388(8)
C8 C9 1.378(8)
C8 H8 0.9500
C9 C10 1.393(8)
C9 H9 0.9500
C10 C11 1.381(8)
C11 C12 1.391(8)
C11 H11 0.9500
C12 H12 0.9500
C13 H13B 0.9800
C13 H13C 0.9800
C13 H13A 0.9800
C14 C15 1.384(9)
C15 C16 1.384(10)
C15 H15 0.9500
C16 C17 1.381(10)
C16 H16 0.9500
C17 C18 1.394(9)
C17 H17 0.9500
C19 H19A 0.9800
C19 H19C 0.9800
C19 H19B 0.9800
C20 C21 1.386(8)
C21 C22 1.359(10)
C21 H21 0.9500
C22 C23 1.390(10)
C22 H22 0.9500
C23 C24 1.382(8)
C23 H23 0.9500
C25 H25C 0.9800
C25 H25B 0.9800
C25 H25A 0.9800
C26 C27 1.389(8)
C27 C28 1.385(10)
C27 H27 0.9500
C28 C29 1.378(10)
C28 H28 0.9500
C29 C30 1.398(9)
C29 H29 0.9500
C31 H31C 0.9800
C31 H31B 0.9800
C31 H31A 0.9800
C32 C37 1.384(8)
C32 C33 1.393(7)
C33 C34 1.385(8)
C34 C35 1.374(8)
C34 H34 0.9500
C35 C36 1.389(9)
C35 H35 0.9500
C36 C37 1.383(8)
C36 H36 0.9500
C38 C39 1.382(8)
C38 C43 1.383(8)
C39 C40 1.381(7)
C39 H39 0.9500
C40 C41 1.376(8)
C40 H40 0.9500
C41 C42 1.366(8)
C42 C43 1.383(8)
C42 H42 0.9500
C43 H43 0.9500
C44 H44B 0.9800
C44 H44C 0.9800
C44 H44A 0.9800
C45 C46 1.400(8)
C46 C47 1.380(10)
C46 H46 0.9500
C47 C48 1.362(10)
C47 H47 0.9500
C48 C49 1.386(8)
C48 H48 0.9500
C50 H50A 0.9800
C50 H50C 0.9800
C50 H50B 0.9800
C51 C52 1.376(8)
C52 C53 1.371(8)
C52 H52 0.9500
C53 C54 1.390(9)
C53 H53 0.9500
C54 C55 1.396(8)
C54 H54 0.9500
C56 H56A 0.9800
C56 H56C 0.9800
C56 H56B 0.9800
C57 C58 1.405(8)
C58 C59 1.381(9)
C58 H58 0.9500
C59 C60 1.379(9)
C59 H59 0.9500
C60 C61 1.397(8)
C60 H60 0.9500
C62 H62C 0.9800
C62 H62A 0.9800
C62 H62B 0.9800

loop_
_geom_torsion_atom_site_label_1
_geom_torsion_atom_site_label_2
_geom_torsion_atom_site_label_3
_geom_torsion_atom_site_label_4
_geom_torsion
C7 O1 C1 C6 -85.4(6)
C7 O1 C1 C2 95.0(6)
C6 C1 C2 C3 -0.7(9)
O1 C1 C2 C3 178.9(5)
C6 C1 C2 N1 174.2(5)
O1 C1 C2 N1 -6.3(8)
C14 N1 C2 C3 98.2(7)
C13 N1 C2 C3 -106.4(7)
C14 N1 C2 C1 -76.6(8)
C13 N1 C2 C1 78.8(8)
C1 C2 C3 C4 0.0(10)
N1 C2 C3 C4 -174.9(6)
C2 C3 C4 C5 -0.1(11)
C3 C4 C5 C6 1.0(10)
O1 C1 C6 C5 -178.0(5)
C2 C1 C6 C5 1.6(9)
O1 C1 C6 N7 4.5(8)
C2 C1 C6 N7 -176.0(5)
C4 C5 C6 C1 -1.7(9)
C4 C5 C6 N7 175.8(6)
C30 N7 C6 C1 109.6(7)
C31 N7 C6 C1 -57.9(9)
C30 N7 C6 C5 -67.9(8)
C31 N7 C6 C5 124.6(7)
C1 O1 C7 C8 12.9(7)
C1 O1 C7 C12 -166.1(5)
C12 C7 C8 C9 0.5(8)
O1 C7 C8 C9 -178.4(5)
C7 C8 C9 C10 0.3(8)
C8 C9 C10 C11 -0.7(8)
C8 C9 C10 Cl1 -178.8(4)
C9 C10 C11 C12 0.4(9)
Cl1 C10 C11 C12 178.5(5)
C8 C7 C12 C11 -0.8(9)
O1 C7 C12 C11 178.2(5)
C10 C11 C12 C7 0.3(9)
C18 N2 C14 C15 -1.6(8)
C18 N2 C14 N1 177.4(5)
C2 N1 C14 N2 -21.2(7)
C13 N1 C14 N2 -175.8(5)
C2 N1 C14 C15 157.8(6)
C13 N1 C14 C15 3.2(9)
N2 C14 C15 C16 0.3(9)
N1 C14 C15 C16 -178.6(6)
C14 C15 C16 C17 0.4(10)
C15 C16 C17 C18 0.1(10)
C14 N2 C18 C17 2.1(8)
C14 N2 C18 N3 -177.1(5)
C16 C17 C18 N2 -1.4(9)
C16 C17 C18 N3 177.8(6)
C20 N3 C18 N2 2.4(8)
C19 N3 C18 N2 162.0(5)
C20 N3 C18 C17 -176.8(6)
C19 N3 C18 C17 -17.2(9)
C24 N4 C20 C21 1.3(8)
C24 N4 C20 N3 -179.4(5)
C18 N3 C20 N4 114.1(6)
C19 N3 C20 N4 -45.5(8)
C18 N3 C20 C21 -66.6(8)
C19 N3 C20 C21 133.8(7)
N4 C20 C21 C22 -0.2(10)
N3 C20 C21 C22 -179.5(6)
C20 C21 C22 C23 -0.3(10)
C21 C22 C23 C24 -0.2(9)
C20 N4 C24 C23 -1.8(9)
C20 N4 C24 N5 176.4(5)
C22 C23 C24 N4 1.3(9)
C22 C23 C24 N5 -176.9(5)
C26 N5 C24 N4 -77.0(7)
C25 N5 C24 N4 70.1(7)
C26 N5 C24 C23 101.3(7)
C25 N5 C24 C23 -111.6(7)
C30 N6 C26 N5 179.9(5)
C30 N6 C26 C27 -0.9(9)
C24 N5 C26 N6 -22.5(7)
C25 N5 C26 N6 -167.9(5)
C24 N5 C26 C27 158.3(6)
C25 N5 C26 C27 13.0(9)
N6 C26 C27 C28 -0.3(9)
N5 C26 C27 C28 178.8(6)
C26 C27 C28 C29 0.5(10)
C27 C28 C29 C30 0.5(10)
C26 N6 C30 N7 -175.7(5)
C26 N6 C30 C29 2.0(9)
C6 N7 C30 N6 4.2(9)
C31 N7 C30 N6 171.3(6)
C6 N7 C30 C29 -173.5(6)
C31 N7 C30 C29 -6.4(10)
C28 C29 C30 N6 -1.8(10)
C28 C29 C30 N7 175.7(6)
C38 O2 C32 C37 -62.9(7)
C38 O2 C32 C33 120.4(5)
C37 C32 C33 C34 -1.6(8)
O2 C32 C33 C34 175.2(5)
C37 C32 C33 N8 178.6(5)
O2 C32 C33 N8 -4.6(7)
C45 N8 C33 C34 100.1(6)
C44 N8 C33 C34 -101.4(7)
C45 N8 C33 C32 -80.1(7)
C44 N8 C33 C32 78.4(7)
C32 C33 C34 C35 0.5(8)
N8 C33 C34 C35 -179.7(5)
C33 C34 C35 C36 0.9(9)
C34 C35 C36 C37 -1.3(9)
C35 C36 C37 C32 0.2(8)
C35 C36 C37 N14 -179.3(5)
O2 C32 C37 C36 -175.4(5)
C33 C32 C37 C36 1.3(8)
O2 C32 C37 N14 4.1(8)
C33 C32 C37 N14 -179.3(5)
C61 N14 C37 C36 -77.4(7)
C62 N14 C37 C36 111.9(6)
C61 N14 C37 C32 103.2(6)
C62 N14 C37 C32 -67.6(7)
C32 O2 C38 C39 -31.4(7)
C32 O2 C38 C43 150.1(5)
C43 C38 C39 C40 -2.8(8)
O2 C38 C39 C40 178.7(5)
C38 C39 C40 C41 1.1(8)
C39 C40 C41 C42 1.9(8)
C39 C40 C41 Cl2 -178.2(4)
C40 C41 C42 C43 -3.2(9)
Cl2 C41 C42 C43 176.9(4)
C39 C38 C43 C42 1.5(8)
O2 C38 C43 C42 -179.9(5)
C41 C42 C43 C38 1.5(9)
C49 N9 C45 N8 -178.2(5)
C49 N9 C45 C46 0.3(8)
C33 N8 C45 N9 -15.4(8)
C44 N8 C45 N9 -172.7(5)
C33 N8 C45 C46 166.1(6)
C44 N8 C45 C46 8.8(9)
N9 C45 C46 C47 -0.6(9)
N8 C45 C46 C47 177.8(6)
C45 C46 C47 C48 -0.9(10)
C46 C47 C48 C49 2.6(10)
C45 N9 C49 C48 1.5(8)
C45 N9 C49 N10 -177.9(5)
C47 C48 C49 N9 -2.9(9)
C47 C48 C49 N10 176.4(6)
C51 N10 C49 N9 0.4(7)
C50 N10 C49 N9 156.8(5)
C51 N10 C49 C48 -179.0(6)
C50 N10 C49 C48 -22.6(9)
C55 N11 C51 C52 2.5(8)
C55 N11 C51 N10 -176.0(5)
C49 N10 C51 N11 114.4(6)
C50 N10 C51 N11 -42.1(7)
C49 N10 C51 C52 -64.0(7)
C50 N10 C51 C52 139.4(6)
N11 C51 C52 C53 -2.1(8)
N10 C51 C52 C53 176.3(5)
C51 C52 C53 C54 0.9(8)
C52 C53 C54 C55 -0.3(8)
C51 N11 C55 C54 -1.8(8)
C51 N11 C55 N12 175.2(5)
C53 C54 C55 N11 0.8(8)
C53 C54 C55 N12 -176.2(5)
C57 N12 C55 N11 -94.7(6)
C56 N12 C55 N11 51.6(7)
C57 N12 C55 C54 82.4(7)
C56 N12 C55 C54 -131.3(6)
C61 N13 C57 N12 177.0(5)
C61 N13 C57 C58 -2.5(8)
C55 N12 C57 N13 -12.6(7)
C56 N12 C57 N13 -157.9(5)
C55 N12 C57 C58 166.9(5)
C56 N12 C57 C58 21.6(8)
N13 C57 C58 C59 0.8(9)
N12 C57 C58 C59 -178.6(6)
C57 C58 C59 C60 0.3(10)
C58 C59 C60 C61 0.1(10)
C57 N13 C61 N14 -175.5(5)
C57 N13 C61 C60 3.0(8)
C37 N14 C61 N13 2.8(7)
C62 N14 C61 N13 173.3(5)
C37 N14 C61 C60 -175.8(5)
C62 N14 C61 C60 -5.3(8)
C59 C60 C61 N13 -1.8(9)
C59 C60 C61 N14 176.6(6)
